data_4067376
loop_
_publ_author_name
'Gallagher, Michelle'
'Wieder, Noah L.'
'Dioumaev, Vladimir K.'
'Carroll, Patrick J.'
'Berry, Donald H.'

_publ_section_title
;
 Low-Valent Ruthenium Complexes of the Non-innocent 2,6-Bis(imino)pyridine
 Ligand
;
_journal_issue 3
_journal_name_full Organometallics
_journal_page_first 591
_journal_paper_doi 10.1021/om9009075
_journal_volume 29
_journal_year 2010
_chemical_formula_sum 'C62 H78 N8 Ru2'
_chemical_formula_weight 1137.46
_space_group_IT_number 9
_symmetry_cell_setting monoclinic
_symmetry_Int_Tables_number 9
_symmetry_space_group_name_Hall 'C -2yc'
_symmetry_space_group_name_H-M 'C 1 c 1'
_atom_sites_solution_hydrogens geom
_atom_sites_solution_primary direct
_audit_creation_method SHELXL-97
_cell_angle_alpha 90.00
_cell_angle_beta 129.895(2)
_cell_angle_gamma 90.00
_cell_formula_units_Z 4
_cell_length_a 21.799(3)
_cell_length_b 26.768(3)
_cell_length_c 14.9788(17)
_cell_measurement_temperature 143(1)
_cell_volume 6705.8(14)
_computing_data_collection 'CrystalClear (Rigaku, 1999)'
_computing_data_reduction 'CrystalClear (Rigaku, 1999)'
_computing_structure_refinement 'SHELXL-97 (Sheldrick, 1997)'
_computing_structure_solution 'SIR97 (Altomare, 1999)'
_diffrn_ambient_temperature 143(1)
_diffrn_measured_fraction_theta_full 0.976
_diffrn_measured_fraction_theta_max 0.976
_diffrn_measurement_device 'CCD Area Detector'
_diffrn_measurement_device_type 'Rigaku Mercury'
_diffrn_measurement_method 'phi and omega rotations'
_diffrn_radiation_monochromator graphite
_diffrn_radiation_source 'rotating anode'
_diffrn_radiation_type MoK\a
_diffrn_radiation_wavelength 0.71073
_diffrn_reflns_av_R_equivalents 0.0520
_diffrn_reflns_av_sigmaI/netI 0.0930
_diffrn_reflns_limit_h_max 28
_diffrn_reflns_limit_h_min -27
_diffrn_reflns_limit_k_max 26
_diffrn_reflns_limit_k_min -34
_diffrn_reflns_limit_l_max 19
_diffrn_reflns_limit_l_min -19
_diffrn_reflns_number 18633
_diffrn_reflns_theta_full 27.51
_diffrn_reflns_theta_max 27.51
_diffrn_reflns_theta_min 2.59
_exptl_absorpt_coefficient_mu 0.489
_exptl_absorpt_correction_T_max 1.0000
_exptl_absorpt_correction_T_min 0.4960
_exptl_absorpt_correction_type multi-scan
_exptl_absorpt_process_details
;  Shape and scale corrections using equivalent reflections.
   Shape function based on spherical harmonics.
   Highest even and odd order for spherical harmonics:  4  and  3
   Laue group:  2/m
   Friedel opposites are equivalent.
;
_exptl_crystal_density_diffrn 1.127
_exptl_crystal_density_method 'not measured'
_exptl_crystal_F_000 2376
_exptl_crystal_size_max 0.28
_exptl_crystal_size_mid 0.20
_exptl_crystal_size_min 0.08
_platon_squeeze_details
;
The program SQUUEZE (PLATON) was used to correct the data for disordered 
solvent. Two voids were found that were found to contain electron density 
equal to approximately 12 electrons.
;
_refine_diff_density_max 0.967
_refine_diff_density_min -1.281
_refine_diff_density_rms 0.088
_refine_ls_abs_structure_details 'Flack H D (1983), Acta Cryst. A39, 876-881'
_refine_ls_abs_structure_Flack 0.00(3)
_refine_ls_extinction_method none
_refine_ls_goodness_of_fit_ref 0.933
_refine_ls_hydrogen_treatment constr
_refine_ls_matrix_type full
_refine_ls_number_parameters 672
_refine_ls_number_reflns 11719
_refine_ls_number_restraints 14
_refine_ls_restrained_S_all 0.939
_refine_ls_R_factor_all 0.0656
_refine_ls_R_factor_gt 0.0484
_refine_ls_shift/su_max 0.007
_refine_ls_shift/su_mean 0.000
_refine_ls_structure_factor_coef Fsqd
_refine_ls_weighting_details 'calc w=1/[\s^2^(Fo^2^)+(0.0487P)^2^+0.0000P] where P=(Fo^2^+2Fc^2^)/3'
_refine_ls_weighting_scheme calc
_refine_ls_wR_factor_gt 0.1131
_refine_ls_wR_factor_ref 0.1218
_reflns_number_gt 7503
_reflns_number_total 11719
_reflns_threshold_expression >2sigma(I)
_cod_data_source_file om9009075_si_002.cif
_cod_data_source_block UP5031
_cod_original_cell_volume 6706.0(13)
_cod_original_sg_symbol_H-M 'C c      '
_cod_database_code 4067376

loop_
_symmetry_equiv_pos_as_xyz
'x, y, z'
'x, -y, z+1/2'
'x+1/2, y+1/2, z'
'x+1/2, -y+1/2, z+1/2'

loop_
_atom_site_label
_atom_site_type_symbol
_atom_site_fract_x
_atom_site_fract_y
_atom_site_fract_z
_atom_site_U_iso_or_equiv
_atom_site_adp_type
_atom_site_occupancy
_atom_site_symmetry_multiplicity
_atom_site_calc_flag
_atom_site_refinement_flags
Ru1 Ru 0.40318(2) 0.639841(17) 0.43269(3) 0.04160(15) Uani 1 1 d .
Ru2 Ru 0.25817(2) 0.640227(17) 0.00654(3) 0.04195(16) Uani 1 1 d .
N1 N 0.3317(2) 0.67122(17) 0.4590(4) 0.0451(11) Uani 1 1 d .
N2 N 0.4703(4) 0.63889(17) 0.6014(6) 0.0373(17) Uani 1 1 d .
N3 N 0.5039(3) 0.60970(17) 0.4807(4) 0.0452(11) Uani 1 1 d .
N4 N 0.2816(3) 0.70936(16) -0.0189(4) 0.0453(11) Uani 1 1 d .
N5 N 0.1878(4) 0.64361(17) -0.1618(6) 0.0363(17) Uani 1 1 d .
N6 N 0.2058(3) 0.57199(16) -0.0401(4) 0.0423(11) Uani 1 1 d .
N7 N 0.3440(4) 0.64041(17) 0.2667(6) 0.0383(19) Uani 1 1 d .
N8 N 0.3156(4) 0.63974(18) 0.1695(6) 0.0401(19) Uani 1 1 d .
C1 C 0.3622(3) 0.6748(2) 0.5723(5) 0.0449(13) Uani 1 1 d .
C2 C 0.4420(3) 0.6566(2) 0.6541(5) 0.0431(13) Uani 1 1 d .
C3 C 0.4911(3) 0.6563(2) 0.7751(5) 0.0470(14) Uani 1 1 d .
H3 H 0.4708 0.6695 0.8090 0.062 Uiso 1 1 calc R
C4 C 0.5654(5) 0.6382(2) 0.8453(6) 0.049(2) Uani 1 1 d .
C5 C 0.5947(3) 0.6192(2) 0.7877(5) 0.0447(16) Uani 1 1 d .
H5 H 0.6461 0.6062 0.8319 0.059 Uiso 1 1 calc R
C6 C 0.5455(4) 0.6202(3) 0.6656(5) 0.0463(16) Uani 1 1 d .
C7 C 0.5652(3) 0.6042(2) 0.5952(5) 0.0442(14) Uani 1 1 d .
C8 C 0.2487(3) 0.6869(2) 0.3674(5) 0.0455(14) Uani 1 1 d .
C9 C 0.2328(3) 0.7371(3) 0.3335(6) 0.0475(17) Uani 1 1 d .
C10 C 0.1532(3) 0.7497(2) 0.2430(5) 0.0536(16) Uani 1 1 d .
H10 H 0.1405 0.7829 0.2193 0.071 Uiso 1 1 calc R
C11 C 0.0922(3) 0.7145(2) 0.1869(5) 0.0530(16) Uani 1 1 d .
C12 C 0.1118(4) 0.6668(3) 0.2227(6) 0.0600(17) Uani 1 1 d .
H12 H 0.0715 0.6428 0.1852 0.080 Uiso 1 1 calc R
C13 C 0.1907(3) 0.6514(2) 0.3143(5) 0.0530(16) Uani 1 1 d .
C14 C 0.2970(4) 0.7751(2) 0.3900(6) 0.0619(18) Uani 1 1 d .
H14A H 0.2740 0.8073 0.3563 0.093 Uiso 1 1 calc R
H14B H 0.3343 0.7667 0.3786 0.093 Uiso 1 1 calc R
H14C H 0.3242 0.7762 0.4718 0.093 Uiso 1 1 calc R
C15 C 0.0075(4) 0.7292(3) 0.0881(7) 0.082(2) Uani 1 1 d .
H15A H -0.0167 0.7044 0.0279 0.123 Uiso 1 1 calc R
H15B H 0.0070 0.7609 0.0577 0.123 Uiso 1 1 calc R
H15C H -0.0219 0.7316 0.1154 0.123 Uiso 1 1 calc R
C16 C 0.2108(4) 0.5977(3) 0.3516(7) 0.084(3) Uani 1 1 d .
H16A H 0.2464 0.5855 0.3394 0.126 Uiso 1 1 calc R
H16B H 0.1627 0.5781 0.3065 0.126 Uiso 1 1 calc R
H16C H 0.2362 0.5951 0.4326 0.126 Uiso 1 1 calc R
C17 C 0.3150(4) 0.6960(3) 0.6042(5) 0.0618(17) Uani 1 1 d .
H17A H 0.2672 0.7113 0.5370 0.093 Uiso 1 1 calc R
H17B H 0.3465 0.7205 0.6643 0.093 Uiso 1 1 calc R
H17C H 0.3009 0.6697 0.6317 0.093 Uiso 1 1 calc R
C18 C 0.6255(5) 0.6382(3) 0.9776(7) 0.052(2) Uani 1 1 d .
C19 C 0.5813(4) 0.6534(3) 1.0216(6) 0.070(2) Uani 1 1 d .
H19A H 0.5620 0.6870 0.9976 0.104 Uiso 1 1 calc R
H19B H 0.6172 0.6515 1.1050 0.104 Uiso 1 1 calc R
H19C H 0.5370 0.6313 0.9899 0.104 Uiso 1 1 calc R
C20 C 0.6907(5) 0.6759(3) 1.0204(6) 0.082(3) Uani 1 1 d .
H20A H 0.7171 0.6678 0.9899 0.124 Uiso 1 1 calc R
H20B H 0.7288 0.6753 1.1039 0.124 Uiso 1 1 calc R
H20C H 0.6677 0.7087 0.9945 0.124 Uiso 1 1 calc R
C21 C 0.6615(5) 0.5857(3) 1.0235(5) 0.073(2) Uani 1 1 d .
H21A H 0.6194 0.5613 0.9839 0.110 Uiso 1 1 calc R
H21B H 0.6895 0.5842 1.1055 0.110 Uiso 1 1 calc R
H21C H 0.6980 0.5789 1.0097 0.110 Uiso 1 1 calc R
C22 C 0.6456(3) 0.5853(3) 0.6441(5) 0.0585(17) Uani 1 1 d .
H22A H 0.6401 0.5618 0.5910 0.088 Uiso 1 1 calc R
H22B H 0.6701 0.5692 0.7173 0.088 Uiso 1 1 calc R
H22C H 0.6783 0.6128 0.6556 0.088 Uiso 1 1 calc R
C23 C 0.5179(3) 0.5940(3) 0.4025(5) 0.0503(15) Uani 1 1 d .
C24 C 0.5410(4) 0.6297(3) 0.3612(6) 0.0641(18) Uani 1 1 d .
C25 C 0.5561(6) 0.6126(5) 0.2879(8) 0.111(3) Uani 1 1 d .
H25 H 0.5709 0.6356 0.2583 0.148 Uiso 1 1 calc R
C26 C 0.5496(7) 0.5632(5) 0.2588(8) 0.116(4) Uani 1 1 d U
C27 C 0.5223(6) 0.5293(4) 0.2965(7) 0.106(4) Uani 1 1 d .
H27 H 0.5145 0.4960 0.2736 0.142 Uiso 1 1 calc R
C28 C 0.5063(5) 0.5451(3) 0.3692(6) 0.072(2) Uani 1 1 d .
C29 C 0.5467(5) 0.6834(3) 0.3901(8) 0.095(3) Uani 1 1 d .
H29A H 0.4947 0.6957 0.3573 0.143 Uiso 1 1 calc R
H29B H 0.5668 0.7018 0.3586 0.143 Uiso 1 1 calc R
H29C H 0.5824 0.6874 0.4731 0.143 Uiso 1 1 calc R
C30 C 0.5652(9) 0.5439(6) 0.1792(11) 0.188(6) Uani 1 1 d U
H30A H 0.5166 0.5453 0.0999 0.282 Uiso 1 1 calc R
H30B H 0.5838 0.5100 0.1995 0.282 Uiso 1 1 calc R
H30C H 0.6051 0.5643 0.1882 0.282 Uiso 1 1 calc R
C31 C 0.4753(6) 0.5087(3) 0.4095(7) 0.095(3) Uani 1 1 d .
H31A H 0.5128 0.5065 0.4929 0.142 Uiso 1 1 calc R
H31B H 0.4687 0.4764 0.3766 0.142 Uiso 1 1 calc R
H31C H 0.4247 0.5202 0.3847 0.142 Uiso 1 1 calc R
C32 C 0.2394(4) 0.7233(2) -0.1326(5) 0.0482(14) Uani 1 1 d .
C33 C 0.1860(3) 0.6862(2) -0.2142(5) 0.0459(14) Uani 1 1 d .
C34 C 0.1351(4) 0.6887(2) -0.3375(5) 0.0498(14) Uani 1 1 d .
H34 H 0.1348 0.7171 -0.3734 0.066 Uiso 1 1 calc R
C35 C 0.0859(4) 0.6485(3) -0.4045(6) 0.0453(18) Uani 1 1 d .
C36 C 0.0859(4) 0.6080(2) -0.3482(5) 0.0478(17) Uani 1 1 d .
H36 H 0.0517 0.5814 -0.3918 0.064 Uiso 1 1 calc R
C37 C 0.1358(4) 0.6059(2) -0.2275(5) 0.0452(16) Uani 1 1 d .
C38 C 0.1482(3) 0.5643(2) -0.1553(5) 0.0445(13) Uani 1 1 d .
C39 C 0.3425(3) 0.7421(2) 0.0714(5) 0.0458(14) Uani 1 1 d .
C40 C 0.4171(4) 0.7453(3) 0.0996(6) 0.0556(19) Uani 1 1 d .
C41 C 0.4746(4) 0.7770(3) 0.1901(6) 0.0658(19) Uani 1 1 d .
H41 H 0.5243 0.7799 0.2092 0.088 Uiso 1 1 calc R
C42 C 0.4589(4) 0.8041(3) 0.2519(6) 0.0675(19) Uani 1 1 d .
C43 C 0.3868(4) 0.7997(2) 0.2245(6) 0.0693(19) Uani 1 1 d .
H43 H 0.3774 0.8172 0.2684 0.092 Uiso 1 1 calc R
C44 C 0.3245(4) 0.7692(2) 0.1308(6) 0.0560(16) Uani 1 1 d .
C45 C 0.4363(4) 0.7145(3) 0.0381(6) 0.075(2) Uani 1 1 d .
H45A H 0.4921 0.7178 0.0761 0.113 Uiso 1 1 calc R
H45B H 0.4049 0.7255 -0.0411 0.113 Uiso 1 1 calc R
H45C H 0.4245 0.6801 0.0395 0.113 Uiso 1 1 calc R
C46 C 0.5243(5) 0.8372(4) 0.3535(8) 0.106(3) Uani 1 1 d .
H46A H 0.5092 0.8717 0.3338 0.158 Uiso 1 1 calc R
H46B H 0.5737 0.8316 0.3688 0.158 Uiso 1 1 calc R
H46C H 0.5307 0.8291 0.4216 0.158 Uiso 1 1 calc R
C47 C 0.2434(4) 0.7653(3) 0.1000(7) 0.088(3) Uani 1 1 d .
H47A H 0.2021 0.7668 0.0170 0.131 Uiso 1 1 calc R
H47B H 0.2369 0.7924 0.1352 0.131 Uiso 1 1 calc R
H47C H 0.2398 0.7342 0.1283 0.131 Uiso 1 1 calc R
C48 C 0.2474(4) 0.7738(2) -0.1676(5) 0.0661(19) Uani 1 1 d .
H48A H 0.2792 0.7950 -0.1004 0.099 Uiso 1 1 calc R
H48B H 0.1953 0.7883 -0.2239 0.099 Uiso 1 1 calc R
H48C H 0.2728 0.7704 -0.2011 0.099 Uiso 1 1 calc R
C49 C 0.0324(5) 0.6477(3) -0.5390(7) 0.060(2) Uani 1 1 d .
C50 C 0.0414(6) 0.6960(4) -0.5849(6) 0.117(4) Uani 1 1 d .
H50A H 0.0220 0.7237 -0.5685 0.176 Uiso 1 1 calc R
H50B H 0.0110 0.6933 -0.6674 0.176 Uiso 1 1 calc R
H50C H 0.0967 0.7012 -0.5474 0.176 Uiso 1 1 calc R
C51 C 0.0545(7) 0.6046(4) -0.5749(6) 0.115(4) Uani 1 1 d .
H51A H 0.1113 0.6046 -0.5316 0.173 Uiso 1 1 calc R
H51B H 0.0275 0.6070 -0.6565 0.173 Uiso 1 1 calc R
H51C H 0.0392 0.5741 -0.5599 0.173 Uiso 1 1 calc R
C52 C -0.0542(5) 0.6426(4) -0.5891(7) 0.109(4) Uani 1 1 d .
H52A H -0.0600 0.6128 -0.5595 0.164 Uiso 1 1 calc R
H52B H -0.0887 0.6408 -0.6724 0.164 Uiso 1 1 calc R
H52C H -0.0686 0.6711 -0.5670 0.164 Uiso 1 1 calc R
C53 C 0.0977(4) 0.5184(2) -0.2055(5) 0.0533(15) Uani 1 1 d .
H53A H 0.1149 0.4955 -0.1439 0.080 Uiso 1 1 calc R
H53B H 0.1030 0.5028 -0.2580 0.080 Uiso 1 1 calc R
H53C H 0.0428 0.5272 -0.2468 0.080 Uiso 1 1 calc R
C54 C 0.2302(3) 0.5310(2) 0.0368(4) 0.0421(13) Uani 1 1 d .
C55 C 0.2916(3) 0.4994(2) 0.0650(4) 0.0434(13) Uani 1 1 d .
C56 C 0.3153(3) 0.4605(2) 0.1425(5) 0.0448(13) Uani 1 1 d .
H56 H 0.3554 0.4390 0.1603 0.060 Uiso 1 1 calc R
C57 C 0.2817(3) 0.4524(2) 0.1943(5) 0.0445(13) Uani 1 1 d .
C58 C 0.2215(3) 0.4850(2) 0.1673(5) 0.0479(14) Uani 1 1 d .
H58 H 0.1996 0.4809 0.2035 0.064 Uiso 1 1 calc R
C59 C 0.1937(4) 0.5239(3) 0.0861(5) 0.0526(16) Uani 1 1 d .
C60 C 0.3298(4) 0.5076(2) 0.0114(5) 0.0545(16) Uani 1 1 d .
H60A H 0.3693 0.4823 0.0380 0.082 Uiso 1 1 calc R
H60B H 0.3548 0.5399 0.0337 0.082 Uiso 1 1 calc R
H60C H 0.2897 0.5060 -0.0718 0.082 Uiso 1 1 calc R
C61 C 0.3097(4) 0.4100(2) 0.2794(5) 0.0576(16) Uani 1 1 d .
H61A H 0.3149 0.4217 0.3446 0.086 Uiso 1 1 calc R
H61B H 0.3606 0.3981 0.3061 0.086 Uiso 1 1 calc R
H61C H 0.2715 0.3833 0.2416 0.086 Uiso 1 1 calc R
C62 C 0.1295(5) 0.5581(3) 0.0592(7) 0.072(2) Uani 1 1 d .
H62A H 0.1482 0.5920 0.0746 0.108 Uiso 1 1 calc R
H62B H 0.1160 0.5495 0.1069 0.108 Uiso 1 1 calc R
H62C H 0.0830 0.5548 -0.0214 0.108 Uiso 1 1 calc R

loop_
_atom_site_aniso_label
_atom_site_aniso_U_11
_atom_site_aniso_U_22
_atom_site_aniso_U_33
_atom_site_aniso_U_23
_atom_site_aniso_U_13
_atom_site_aniso_U_12
Ru1 0.0382(3) 0.0505(3) 0.0280(3) 0.0031(2) 0.0175(2) 0.0068(2)
Ru2 0.0492(3) 0.0443(3) 0.0309(3) -0.0009(2) 0.0250(3) -0.0021(3)
N1 0.039(2) 0.046(3) 0.040(2) 0.004(2) 0.021(2) 0.003(2)
N2 0.039(4) 0.045(4) 0.031(4) 0.000(2) 0.023(3) 0.004(2)
N3 0.048(3) 0.052(3) 0.031(2) -0.001(2) 0.023(2) 0.000(2)
N4 0.049(3) 0.045(3) 0.038(2) -0.005(2) 0.026(2) -0.001(2)
N5 0.043(4) 0.030(3) 0.029(4) -0.002(2) 0.020(3) -0.002(2)
N6 0.053(3) 0.044(3) 0.035(2) 0.003(2) 0.031(2) 0.001(2)
N7 0.038(4) 0.038(4) 0.028(4) 0.002(2) 0.016(3) 0.000(2)
N8 0.039(4) 0.052(5) 0.031(5) 0.000(2) 0.023(3) -0.003(2)
C1 0.050(3) 0.048(3) 0.044(3) 0.006(3) 0.033(3) 0.008(3)
C2 0.041(3) 0.045(3) 0.039(3) -0.004(3) 0.024(3) 0.004(3)
C3 0.047(3) 0.057(4) 0.035(3) 0.002(3) 0.026(3) 0.005(3)
C4 0.053(4) 0.025(3) 0.020(3) -0.001(2) 0.001(3) -0.005(3)
C5 0.038(3) 0.054(4) 0.031(3) 0.002(3) 0.017(3) 0.006(3)
C6 0.046(3) 0.060(4) 0.031(3) 0.005(3) 0.024(3) 0.009(3)
C7 0.039(3) 0.051(3) 0.034(3) -0.001(3) 0.019(2) 0.001(2)
C8 0.041(3) 0.051(4) 0.038(3) 0.001(3) 0.022(2) 0.005(3)
C9 0.033(3) 0.049(4) 0.046(4) 0.004(3) 0.019(3) 0.007(3)
C10 0.048(3) 0.051(4) 0.049(3) -0.001(3) 0.025(3) 0.007(3)
C11 0.037(3) 0.059(4) 0.049(3) -0.003(3) 0.021(3) 0.004(3)
C12 0.047(3) 0.062(4) 0.056(4) 0.000(3) 0.026(3) -0.002(3)
C13 0.042(3) 0.057(4) 0.056(4) -0.003(3) 0.030(3) -0.006(3)
C14 0.053(4) 0.056(4) 0.057(4) 0.007(3) 0.026(3) 0.002(3)
C15 0.045(4) 0.086(5) 0.080(5) 0.013(4) 0.024(3) 0.011(3)
C16 0.072(5) 0.061(5) 0.076(5) 0.004(4) 0.028(4) -0.019(4)
C17 0.067(4) 0.072(4) 0.058(4) 0.011(3) 0.046(3) 0.020(3)
C18 0.049(4) 0.074(5) 0.031(4) -0.004(3) 0.025(4) 0.005(3)
C19 0.076(5) 0.095(5) 0.040(3) 0.002(4) 0.038(4) 0.019(4)
C20 0.075(5) 0.120(7) 0.038(3) -0.023(4) 0.030(4) -0.032(5)
C21 0.102(6) 0.077(5) 0.039(3) 0.014(3) 0.044(4) 0.031(4)
C22 0.048(3) 0.075(4) 0.043(3) -0.001(3) 0.025(3) 0.012(3)
C23 0.046(3) 0.065(4) 0.037(3) -0.009(3) 0.025(3) 0.004(3)
C24 0.067(4) 0.087(5) 0.054(4) -0.004(4) 0.046(4) -0.001(4)
C25 0.134(8) 0.152(10) 0.099(7) 0.020(7) 0.099(7) 0.017(7)
C26 0.152(7) 0.134(7) 0.085(5) -0.005(5) 0.087(5) 0.042(6)
C27 0.135(8) 0.096(7) 0.067(5) -0.007(5) 0.055(6) 0.041(6)
C28 0.086(6) 0.072(6) 0.046(4) 0.005(4) 0.037(4) 0.030(5)
C29 0.108(7) 0.106(7) 0.097(6) 0.004(5) 0.077(6) -0.020(5)
C30 0.248(10) 0.229(10) 0.167(8) -0.023(7) 0.169(7) 0.049(7)
C31 0.124(7) 0.059(5) 0.069(5) -0.016(4) 0.047(5) -0.019(5)
C32 0.057(3) 0.048(3) 0.042(3) 0.004(3) 0.033(3) 0.002(3)
C33 0.053(3) 0.047(4) 0.042(3) 0.002(3) 0.033(3) 0.006(3)
C34 0.065(4) 0.048(3) 0.045(3) 0.005(3) 0.040(3) 0.005(3)
C35 0.047(4) 0.057(4) 0.035(4) 0.002(3) 0.027(3) 0.009(3)
C36 0.053(4) 0.046(4) 0.036(3) -0.005(3) 0.024(3) 0.004(3)
C37 0.057(4) 0.045(4) 0.039(3) -0.008(3) 0.034(3) -0.009(3)
C38 0.049(3) 0.043(3) 0.046(3) -0.002(3) 0.032(3) 0.001(3)
C39 0.052(3) 0.042(3) 0.047(3) -0.006(3) 0.033(3) -0.008(3)
C40 0.061(4) 0.059(4) 0.060(4) 0.004(4) 0.045(4) 0.001(4)
C41 0.061(4) 0.085(5) 0.064(4) -0.018(4) 0.046(4) -0.030(4)
C42 0.065(4) 0.076(5) 0.069(4) -0.014(4) 0.046(4) -0.024(4)
C43 0.084(5) 0.061(4) 0.076(5) -0.023(4) 0.057(4) -0.015(4)
C44 0.058(4) 0.054(4) 0.067(4) -0.014(3) 0.044(3) -0.012(3)
C45 0.077(5) 0.100(6) 0.073(5) -0.009(4) 0.059(4) 0.000(4)
C46 0.105(7) 0.113(7) 0.094(6) -0.040(6) 0.062(6) -0.060(6)
C47 0.066(5) 0.116(6) 0.086(5) -0.043(5) 0.051(4) -0.010(4)
C48 0.092(5) 0.049(4) 0.047(3) 0.000(3) 0.040(4) -0.007(3)
C49 0.069(5) 0.065(5) 0.027(4) 0.010(3) 0.022(4) 0.008(4)
C50 0.165(10) 0.112(7) 0.044(4) 0.015(5) 0.053(5) -0.009(7)
C51 0.171(10) 0.112(8) 0.046(4) -0.001(5) 0.062(6) 0.037(7)
C52 0.073(6) 0.172(10) 0.043(4) 0.010(5) 0.019(4) 0.008(5)
C53 0.056(3) 0.050(4) 0.048(3) -0.001(3) 0.030(3) 0.002(3)
C54 0.047(3) 0.044(3) 0.035(3) 0.000(3) 0.026(3) -0.001(3)
C55 0.045(3) 0.049(3) 0.036(3) -0.002(3) 0.026(3) -0.006(3)
C56 0.053(3) 0.038(3) 0.046(3) 0.002(3) 0.033(3) 0.006(3)
C57 0.045(3) 0.045(3) 0.038(3) 0.000(3) 0.024(3) 0.000(3)
C58 0.058(3) 0.051(4) 0.044(3) 0.004(3) 0.037(3) 0.004(3)
C59 0.059(4) 0.056(4) 0.053(4) 0.008(3) 0.040(3) 0.006(3)
C60 0.057(4) 0.061(4) 0.048(3) 0.000(3) 0.034(3) -0.003(3)
C61 0.072(4) 0.059(4) 0.057(4) 0.012(3) 0.049(3) 0.007(3)
C62 0.085(5) 0.083(5) 0.072(5) 0.018(4) 0.061(4) 0.020(4)

loop_
_atom_type_symbol
_atom_type_description
_atom_type_scat_dispersion_real
_atom_type_scat_dispersion_imag
_atom_type_scat_source
C C 0.0033 0.0016 'International Tables Vol C Tables 4.2.6.8 and 6.1.1.4'
H H 0.0000 0.0000 'International Tables Vol C Tables 4.2.6.8 and 6.1.1.4'
N N 0.0061 0.0033 'International Tables Vol C Tables 4.2.6.8 and 6.1.1.4'
Ru Ru -1.2594 0.8363 'International Tables Vol C Tables 4.2.6.8 and 6.1.1.4'

loop_
_geom_angle_atom_site_label_1
_geom_angle_atom_site_label_2
_geom_angle_atom_site_label_3
_geom_angle
N7 Ru1 N2 175.6(4)
N7 Ru1 N3 98.1(2)
N2 Ru1 N3 77.8(2)
N7 Ru1 N1 106.6(2)
N2 Ru1 N1 77.5(2)
N3 Ru1 N1 155.29(18)
N8 Ru2 N5 172.6(4)
N8 Ru2 N4 102.2(2)
N5 Ru2 N4 78.3(2)
N8 Ru2 N6 101.44(19)
N5 Ru2 N6 78.04(19)
N4 Ru2 N6 156.28(17)
C1 N1 C8 117.8(5)
C1 N1 Ru1 116.6(3)
C8 N1 Ru1 125.5(4)
C6 N2 C2 120.6(7)
C6 N2 Ru1 119.1(5)
C2 N2 Ru1 120.3(5)
C7 N3 C23 116.5(5)
C7 N3 Ru1 118.0(4)
C23 N3 Ru1 125.5(3)
C32 N4 C39 118.9(5)
C32 N4 Ru2 115.8(4)
C39 N4 Ru2 125.1(4)
C37 N5 C33 120.0(6)
C37 N5 Ru2 120.3(5)
C33 N5 Ru2 119.5(4)
C38 N6 C54 118.4(4)
C38 N6 Ru2 115.8(3)
C54 N6 Ru2 125.5(3)
N8 N7 Ru1 173.1(4)
N7 N8 Ru2 173.6(4)
N1 C1 C2 113.3(5)
N1 C1 C17 122.2(5)
C2 C1 C17 124.4(5)
N2 C2 C3 119.7(6)
N2 C2 C1 112.2(5)
C3 C2 C1 128.1(6)
C4 C3 C2 124.0(7)
C3 C4 C5 115.7(6)
C3 C4 C18 128.4(8)
C5 C4 C18 115.7(6)
C6 C5 C4 120.4(6)
N2 C6 C5 119.7(7)
N2 C6 C7 112.6(6)
C5 C6 C7 127.7(6)
N3 C7 C6 112.5(5)
N3 C7 C22 124.0(5)
C6 C7 C22 123.5(5)
C13 C8 C9 122.6(5)
C13 C8 N1 118.3(5)
C9 C8 N1 119.0(5)
C10 C9 C8 116.7(6)
C10 C9 C14 121.3(6)
C8 C9 C14 122.0(5)
C11 C10 C9 122.3(6)
C12 C11 C10 117.9(5)
C12 C11 C15 121.2(6)
C10 C11 C15 120.9(6)
C11 C12 C13 122.9(6)
C8 C13 C12 117.5(6)
C8 C13 C16 120.8(5)
C12 C13 C16 121.6(6)
C20 C18 C4 110.0(7)
C20 C18 C19 108.7(7)
C4 C18 C19 107.9(6)
C20 C18 C21 110.4(7)
C4 C18 C21 110.3(5)
C19 C18 C21 109.4(7)
C28 C23 C24 121.9(7)
C28 C23 N3 119.2(7)
C24 C23 N3 118.9(6)
C23 C24 C25 117.0(8)
C23 C24 C29 121.3(7)
C25 C24 C29 121.6(8)
C26 C25 C24 122.2(10)
C25 C26 C27 119.0(9)
C25 C26 C30 123.2(13)
C27 C26 C30 117.7(12)
C26 C27 C28 120.1(9)
C23 C28 C27 119.5(9)
C23 C28 C31 119.8(7)
C27 C28 C31 120.7(9)
N4 C32 C33 114.0(5)
N4 C32 C48 123.0(5)
C33 C32 C48 123.0(5)
N5 C33 C32 112.5(5)
N5 C33 C34 119.7(6)
C32 C33 C34 127.8(6)
C35 C34 C33 120.0(6)
C36 C35 C34 118.1(7)
C36 C35 C49 119.4(6)
C34 C35 C49 122.5(6)
C35 C36 C37 121.5(6)
N5 C37 C36 120.4(6)
N5 C37 C38 111.1(5)
C36 C37 C38 128.1(6)
N6 C38 C37 114.3(5)
N6 C38 C53 123.4(5)
C37 C38 C53 122.2(5)
C44 C39 C40 121.8(6)
C44 C39 N4 116.9(5)
C40 C39 N4 121.2(6)
C39 C40 C41 118.6(7)
C39 C40 C45 121.0(7)
C41 C40 C45 120.4(7)
C42 C41 C40 121.0(7)
C43 C42 C41 119.5(6)
C43 C42 C46 120.7(7)
C41 C42 C46 119.8(7)
C42 C43 C44 122.4(7)
C39 C44 C43 116.7(6)
C39 C44 C47 121.6(6)
C43 C44 C47 121.7(6)
C51 C49 C52 110.0(8)
C51 C49 C50 109.2(9)
C52 C49 C50 109.2(8)
C51 C49 C35 109.5(6)
C52 C49 C35 107.6(8)
C50 C49 C35 111.3(6)
C55 C54 C59 120.9(5)
C55 C54 N6 119.9(5)
C59 C54 N6 119.1(5)
C56 C55 C54 118.5(5)
C56 C55 C60 121.4(5)
C54 C55 C60 120.1(5)
C57 C56 C55 122.5(5)
C56 C57 C58 118.5(5)
C56 C57 C61 121.1(5)
C58 C57 C61 120.4(5)
C57 C58 C59 120.8(6)
C54 C59 C58 118.7(6)
C54 C59 C62 121.7(6)
C58 C59 C62 119.6(6)

loop_
_geom_bond_atom_site_label_1
_geom_bond_atom_site_label_2
_geom_bond_distance
Ru1 N7 1.931(8)
Ru1 N2 1.946(7)
Ru1 N3 1.990(5)
Ru1 N1 2.020(5)
Ru2 N8 1.899(8)
Ru2 N5 1.938(7)
Ru2 N4 2.020(5)
Ru2 N6 2.026(4)
N1 C1 1.373(7)
N1 C8 1.466(7)
N2 C6 1.356(9)
N2 C2 1.362(9)
N3 C7 1.345(6)
N3 C23 1.450(7)
N4 C32 1.369(7)
N4 C39 1.435(7)
N5 C37 1.357(8)
N5 C33 1.371(8)
N6 C38 1.348(7)
N6 C54 1.424(7)
N7 N8 1.161(5)
C1 C2 1.424(7)
C1 C17 1.497(8)
C2 C3 1.393(8)
C3 C4 1.334(9)
C4 C5 1.454(11)
C4 C18 1.522(10)
C5 C6 1.407(8)
C6 C7 1.436(8)
C7 C22 1.487(8)
C8 C13 1.358(8)
C8 C9 1.398(8)
C9 C10 1.395(8)
C9 C14 1.481(8)
C10 C11 1.390(8)
C11 C12 1.344(8)
C11 C15 1.499(8)
C12 C13 1.408(8)
C13 C16 1.503(9)
C18 C20 1.511(10)
C18 C19 1.530(11)
C18 C21 1.541(10)
C23 C28 1.364(10)
C23 C24 1.397(9)
C24 C25 1.408(11)
C24 C29 1.483(11)
C25 C26 1.370(14)
C26 C27 1.390(15)
C26 C30 1.524(13)
C27 C28 1.405(12)
C28 C31 1.515(12)
C32 C33 1.418(8)
C32 C48 1.501(8)
C33 C34 1.421(8)
C34 C35 1.391(9)
C35 C36 1.373(9)
C35 C49 1.551(11)
C36 C37 1.390(8)
C37 C38 1.451(8)
C38 C53 1.493(8)
C39 C44 1.386(8)
C39 C40 1.395(9)
C40 C41 1.396(9)
C40 C45 1.485(10)
C41 C42 1.381(10)
C42 C43 1.351(9)
C42 C46 1.533(10)
C43 C44 1.427(9)
C44 C47 1.518(9)
C49 C51 1.479(12)
C49 C52 1.526(13)
C49 C50 1.535(12)
C54 C55 1.400(8)
C54 C59 1.403(9)
C55 C56 1.389(8)
C55 C60 1.498(8)
C56 C57 1.384(8)
C57 C58 1.402(8)
C57 C61 1.514(8)
C58 C59 1.410(8)
C59 C62 1.496(9)

loop_
_platon_squeeze_void_nr
_platon_squeeze_void_average_x
_platon_squeeze_void_average_y
_platon_squeeze_void_average_z
_platon_squeeze_void_volume
_platon_squeeze_void_count_electrons
1 0.346 0.000 0.087 646.3 11.6
2 0.846 0.500 0.125 646.2 11.6
